data_4073116
loop_
_publ_author_name
'Elhamzaoui, Hicham'
'Jousseaume, Bernard'
'Toupance, Thierry'
'Allouchi, Hassan'

_publ_section_title
;
 \a,\w-Bis(trialkynyltin) Compounds with a Linear or Cross-Shaped Spacer
;
_journal_issue 16
_journal_name_full Organometallics
_journal_page_first 3908
_journal_paper_doi 10.1021/om070078p
_journal_volume 26
_journal_year 2007
_chemical_formula_sum 'C40 H54 O2 Sn2'
_chemical_formula_weight 804.21
_chemical_name_systematic
;
 ?
;
_space_group_IT_number 2
_symmetry_cell_setting triclinic
_symmetry_space_group_name_Hall '-P 1'
_symmetry_space_group_name_H-M 'P -1'
_atom_sites_solution_hydrogens geom
_atom_sites_solution_primary direct
_atom_sites_solution_secondary difmap
_audit_creation_method SHELXL-97
_audit_update_record
;
2007-01-15 # Formatted by publCIF
;
_cell_angle_alpha 114.029(6)
_cell_angle_beta 92.593(5)
_cell_angle_gamma 96.610(5)
_cell_formula_units_Z 1
_cell_length_a 8.1292(5)
_cell_length_b 11.3297(6)
_cell_length_c 11.9733(7)
_cell_measurement_temperature 150(2)
_cell_volume 995.33(11)
_computing_cell_refinement 'CrysAlis RED, Oxford Diffraction Ltd.'
_computing_data_collection 'CrysAlis CCD, Oxford Diffraction Ltd.'
_computing_data_reduction 'CrysAlis RED, Oxford Diffraction Ltd.'
_computing_molecular_graphics 'ORTEP-III (Burnett & Johnson,1996)'
_computing_publication_material 'SHELXL-97 (Sheldrick,1997)'
_computing_structure_refinement 'SHELXL-97 (Sheldrick, 1997)'
_computing_structure_solution 'SHELXS-97 (Sheldrick, 1997)'
_diffrn_ambient_temperature 150(2)
_diffrn_measured_fraction_theta_full 0.894
_diffrn_measured_fraction_theta_max 0.894
_diffrn_measurement_device_type 'Xcalibure CCD'
_diffrn_measurement_method \w
_diffrn_radiation_monochromator graphite
_diffrn_radiation_source 'fine-focus sealed tube'
_diffrn_radiation_type MoK\a
_diffrn_radiation_wavelength 0.71073
_diffrn_reflns_av_R_equivalents 0.0260
_diffrn_reflns_av_sigmaI/netI 0.0592
_diffrn_reflns_limit_h_max 12
_diffrn_reflns_limit_h_min -9
_diffrn_reflns_limit_k_max 17
_diffrn_reflns_limit_k_min -16
_diffrn_reflns_limit_l_max 18
_diffrn_reflns_limit_l_min -18
_diffrn_reflns_number 11811
_diffrn_reflns_theta_full 33.16
_diffrn_reflns_theta_max 33.16
_diffrn_reflns_theta_min 3.63
_exptl_absorpt_coefficient_mu 1.284
_exptl_absorpt_correction_T_max 0.8307
_exptl_absorpt_correction_T_min 0.6993
_exptl_absorpt_correction_type empirical
_exptl_absorpt_process_details 'scale3 Abspack'
_exptl_crystal_colour colourless
_exptl_crystal_density_diffrn 1.342
_exptl_crystal_density_method 'not measured'
_exptl_crystal_description needle
_exptl_crystal_F_000 410
_exptl_crystal_size_max 0.30
_exptl_crystal_size_mid 0.15
_exptl_crystal_size_min 0.15
_refine_diff_density_max 1.817
_refine_diff_density_min -0.380
_refine_diff_density_rms 0.076
_refine_ls_extinction_method none
_refine_ls_goodness_of_fit_ref 0.950
_refine_ls_hydrogen_treatment constr
_refine_ls_matrix_type full
_refine_ls_number_parameters 202
_refine_ls_number_reflns 6810
_refine_ls_number_restraints 0
_refine_ls_restrained_S_all 0.950
_refine_ls_R_factor_all 0.0449
_refine_ls_R_factor_gt 0.0327
_refine_ls_shift/su_max 0.041
_refine_ls_shift/su_mean 0.004
_refine_ls_structure_factor_coef Fsqd
_refine_ls_weighting_details 'calc w=1/[\s^2^(Fo^2^)+(0.0312P)^2^+0.0000P] where P=(Fo^2^+2Fc^2^)/3'
_refine_ls_weighting_scheme calc
_refine_ls_wR_factor_gt 0.0646
_refine_ls_wR_factor_ref 0.0672
_reflns_number_gt 5326
_reflns_number_total 6810
_reflns_threshold_expression >2sigma(I)
_cod_data_source_file om070078p-file001.cif
_cod_data_source_block 6Pr1arC8_20
_cod_original_cell_volume 995.33(10)
_cod_original_sg_symbol_H-M P-1
_cod_database_code 4073116

loop_
_symmetry_equiv_pos_as_xyz
'x, y, z'
'-x, -y, -z'

loop_
_atom_site_label
_atom_site_type_symbol
_atom_site_fract_x
_atom_site_fract_y
_atom_site_fract_z
_atom_site_U_iso_or_equiv
_atom_site_adp_type
_atom_site_occupancy
_atom_site_symmetry_multiplicity
_atom_site_calc_flag
_atom_site_refinement_flags
Sn1 Sn 0.646110(16) 0.267260(13) 0.866575(13) 0.0242(3) Uani 1 1 d .
O1 O 0.98988(17) 0.23538(13) 0.93016(14) 0.0289(4) Uani 1 1 d .
C2 C 1.0027(2) 0.36806(19) 0.96853(18) 0.0229(5) Uani 1 1 d .
C3 C 0.8587(2) 0.41019(19) 0.93956(18) 0.0225(5) Uani 1 1 d .
C4 C 1.1270(3) 0.1839(2) 0.9634(2) 0.0307(5) Uani 1 1 d .
H4A H 1.1341 0.2045 1.0523 0.037 Uiso 1 1 calc R
H4B H 1.2324 0.2230 0.9458 0.037 Uiso 1 1 calc R
C5 C 1.0990(3) 0.0380(2) 0.8892(2) 0.0304(5) Uani 1 1 d .
H5A H 0.9818 0.0039 0.8910 0.036 Uiso 1 1 calc R
H5B H 1.1709 -0.0022 0.9285 0.036 Uiso 1 1 calc R
C6 C 0.4578(3) 0.3524(2) 0.8180(2) 0.0287(5) Uani 1 1 d .
C7 C 0.8559(2) 0.54242(19) 0.96981(18) 0.0231(5) Uani 1 1 d .
H7 H 0.7588 0.5711 0.9486 0.028 Uiso 1 1 calc R
C8 C 1.1349(3) -0.0038(2) 0.7565(2) 0.0327(5) Uani 1 1 d .
H8A H 1.2507 0.0325 0.7538 0.039 Uiso 1 1 calc R
H8B H 1.0593 0.0320 0.7152 0.039 Uiso 1 1 calc R
C11 C 0.6715(3) 0.1022(2) 0.7110(2) 0.0301(5) Uani 1 1 d .
C13 C 1.1116(3) -0.1529(2) 0.6876(2) 0.0358(8) Uani 1.000(9) 1 d .
H13A H 1.1668 -0.1893 0.7393 0.043 Uiso 1 1 calc R
H13B H 0.9913 -0.1867 0.6752 0.043 Uiso 1 1 calc R
C15 C 0.5677(3) 0.2093(2) 1.0021(2) 0.0292(5) Uani 1 1 d .
C17 C 1.1806(3) -0.2010(2) 0.5640(2) 0.0417(6) Uani 1 1 d .
H17A H 1.2960 -0.1566 0.5738 0.050 Uiso 1 1 calc R
H17B H 1.1130 -0.1778 0.5071 0.050 Uiso 1 1 calc R
C18 C 1.1801(4) -0.3487(3) 0.5081(3) 0.0487(7) Uani 1 1 d .
H18A H 1.2373 -0.3722 0.5694 0.058 Uiso 1 1 calc R
H18B H 1.0633 -0.3924 0.4916 0.058 Uiso 1 1 calc R
C19 C 1.2616(4) -0.4004(3) 0.3921(3) 0.0531(8) Uani 1 1 d .
H19A H 1.3757 -0.3522 0.4069 0.064 Uiso 1 1 calc R
H19B H 1.1991 -0.3832 0.3287 0.064 Uiso 1 1 calc R
C21 C 1.2714(5) -0.5446(3) 0.3431(3) 0.0808(12) Uani 1 1 d .
H21A H 1.3261 -0.5716 0.2671 0.121 Uiso 1 1 calc R
H21B H 1.1589 -0.5935 0.3261 0.121 Uiso 1 1 calc R
H21C H 1.3358 -0.5624 0.4042 0.121 Uiso 1 1 calc R
C22 C 0.5192(3) 0.1809(2) 1.0817(2) 0.0282(5) Uani 1 1 d .
C23 C 0.3547(3) 0.3995(2) 0.7830(2) 0.0307(5) Uani 1 1 d .
C24 C 0.6854(3) 0.0080(2) 0.6210(2) 0.0316(5) Uani 1 1 d .
C25 C 0.4577(3) 0.1437(3) 1.1783(2) 0.0394(6) Uani 1 1 d .
H25A H 0.4948 0.2150 1.2591 0.059 Uiso 1 1 calc R
H25B H 0.5014 0.0648 1.1730 0.059 Uiso 1 1 calc R
H25C H 0.3357 0.1267 1.1671 0.059 Uiso 1 1 calc R
C26 C 0.2269(3) 0.4566(3) 0.7398(3) 0.0482(7) Uani 1 1 d .
H26A H 0.2288 0.4311 0.6512 0.072 Uiso 1 1 calc R
H26B H 0.2493 0.5521 0.7831 0.072 Uiso 1 1 calc R
H26C H 0.1172 0.4251 0.7561 0.072 Uiso 1 1 calc R
C27 C 0.7028(4) -0.1087(3) 0.5102(2) 0.0495(7) Uani 1 1 d .
H27A H 0.8061 -0.0930 0.4760 0.074 Uiso 1 1 calc R
H27B H 0.6078 -0.1277 0.4491 0.074 Uiso 1 1 calc R
H27C H 0.7061 -0.1832 0.5317 0.074 Uiso 1 1 calc R

loop_
_atom_site_aniso_label
_atom_site_aniso_U_11
_atom_site_aniso_U_22
_atom_site_aniso_U_33
_atom_site_aniso_U_23
_atom_site_aniso_U_13
_atom_site_aniso_U_12
Sn1 0.0199(3) 0.0248(3) 0.0262(3) 0.00985(12) 0.00101(6) 0.00037(6)
O1 0.0211(7) 0.0209(7) 0.0425(9) 0.0110(6) 0.0003(6) 0.0038(6)
C2 0.0222(10) 0.0204(10) 0.0246(10) 0.0078(8) 0.0034(8) 0.0023(7)
C3 0.0191(9) 0.0235(10) 0.0230(10) 0.0084(8) 0.0023(7) 0.0007(7)
C4 0.0308(11) 0.0281(11) 0.0325(12) 0.0115(9) -0.0001(9) 0.0073(9)
C5 0.0318(12) 0.0266(11) 0.0349(12) 0.0147(9) 0.0039(9) 0.0055(9)
C6 0.0220(10) 0.0330(12) 0.0288(11) 0.0116(9) 0.0018(8) 0.0008(8)
C7 0.0174(9) 0.0260(10) 0.0256(10) 0.0101(8) 0.0019(7) 0.0040(7)
C8 0.0344(12) 0.0278(11) 0.0374(13) 0.0141(10) 0.0067(10) 0.0074(9)
C11 0.0270(11) 0.0307(11) 0.0322(12) 0.0138(10) 0.0011(9) 0.0008(9)
C13 0.0342(14) 0.0280(13) 0.0423(15) 0.0121(10) 0.0037(10) 0.0036(9)
C15 0.0240(10) 0.0315(11) 0.0312(12) 0.0129(9) 0.0007(9) 0.0019(8)
C17 0.0436(14) 0.0338(13) 0.0424(14) 0.0099(11) 0.0086(11) 0.0071(11)
C18 0.0558(17) 0.0362(14) 0.0485(16) 0.0121(12) 0.0107(13) 0.0049(12)
C19 0.0646(19) 0.0448(16) 0.0479(17) 0.0160(13) 0.0170(14) 0.0085(14)
C21 0.125(3) 0.0414(18) 0.074(2) 0.0149(16) 0.047(2) 0.0237(19)
C22 0.0284(11) 0.0262(11) 0.0292(11) 0.0102(9) 0.0023(9) 0.0062(8)
C23 0.0305(11) 0.0367(12) 0.0247(11) 0.0128(9) 0.0033(9) 0.0041(9)
C24 0.0332(12) 0.0305(12) 0.0298(12) 0.0119(9) 0.0014(9) 0.0030(9)
C25 0.0456(14) 0.0411(14) 0.0390(14) 0.0229(11) 0.0103(11) 0.0089(11)
C26 0.0495(16) 0.0622(18) 0.0401(14) 0.0242(13) 0.0039(12) 0.0248(14)
C27 0.0581(17) 0.0411(15) 0.0362(14) 0.0018(11) 0.0046(12) 0.0110(13)

loop_
_atom_type_symbol
_atom_type_description
_atom_type_scat_dispersion_real
_atom_type_scat_dispersion_imag
_atom_type_scat_source
C C 0.0033 0.0016 'International Tables Vol C Tables 4.2.6.8 and 6.1.1.4'
H H 0.0000 0.0000 'International Tables Vol C Tables 4.2.6.8 and 6.1.1.4'
O O 0.0106 0.0060 'International Tables Vol C Tables 4.2.6.8 and 6.1.1.4'
Sn Sn -0.6537 1.4246 'International Tables Vol C Tables 4.2.6.8 and 6.1.1.4'

loop_
_geom_angle_atom_site_label_1
_geom_angle_atom_site_label_2
_geom_angle_atom_site_label_3
_geom_angle
_geom_angle_site_symmetry_1
_geom_angle_site_symmetry_3
C11 Sn1 C6 106.49(9) . .
C11 Sn1 C15 108.65(8) . .
C6 Sn1 C15 108.07(8) . .
C11 Sn1 C3 116.28(8) . .
C6 Sn1 C3 107.96(8) . .
C15 Sn1 C3 109.10(8) . .
C2 O1 C4 118.14(15) . .
O1 C2 C7 125.33(18) . 2_767
O1 C2 C3 114.14(16) . .
C7 C2 C3 120.53(18) 2_767 .
C7 C3 C2 120.23(17) . .
C7 C3 Sn1 123.27(14) . .
C2 C3 Sn1 116.21(14) . .
O1 C4 C5 107.84(17) . .
O1 C4 H4A 110.1 . .
C5 C4 H4A 110.1 . .
O1 C4 H4B 110.1 . .
C5 C4 H4B 110.1 . .
H4A C4 H4B 108.5 . .
C4 C5 C8 113.92(18) . .
C4 C5 H5A 108.8 . .
C8 C5 H5A 108.8 . .
C4 C5 H5B 108.8 . .
C8 C5 H5B 108.8 . .
H5A C5 H5B 107.7 . .
C23 C6 Sn1 175.55(19) . .
C2 C7 C3 119.23(18) 2_767 .
C2 C7 H7 120.4 2_767 .
C3 C7 H7 120.4 . .
C5 C8 C13 111.42(18) . .
C5 C8 H8A 109.3 . .
C13 C8 H8A 109.3 . .
C5 C8 H8B 109.3 . .
C13 C8 H8B 109.3 . .
H8A C8 H8B 108.0 . .
C24 C11 Sn1 179.4(2) . .
C17 C13 C8 113.95(19) . .
C17 C13 H13A 108.8 . .
C8 C13 H13A 108.8 . .
C17 C13 H13B 108.8 . .
C8 C13 H13B 108.8 . .
H13A C13 H13B 107.7 . .
C22 C15 Sn1 177.1(2) . .
C13 C17 C18 112.0(2) . .
C13 C17 H17A 109.2 . .
C18 C17 H17A 109.2 . .
C13 C17 H17B 109.2 . .
C18 C17 H17B 109.2 . .
H17A C17 H17B 107.9 . .
C19 C18 C17 114.5(2) . .
C19 C18 H18A 108.6 . .
C17 C18 H18A 108.6 . .
C19 C18 H18B 108.6 . .
C17 C18 H18B 108.6 . .
H18A C18 H18B 107.6 . .
C18 C19 C21 114.0(2) . .
C18 C19 H19A 108.8 . .
C21 C19 H19A 108.8 . .
C18 C19 H19B 108.8 . .
C21 C19 H19B 108.8 . .
H19A C19 H19B 107.7 . .
C19 C21 H21A 109.5 . .
C19 C21 H21B 109.5 . .
H21A C21 H21B 109.5 . .
C19 C21 H21C 109.5 . .
H21A C21 H21C 109.5 . .
H21B C21 H21C 109.5 . .
C15 C22 C25 179.0(3) . .
C6 C23 C26 179.6(2) . .
C11 C24 C27 179.7(3) . .
C22 C25 H25A 109.5 . .
C22 C25 H25B 109.5 . .
H25A C25 H25B 109.5 . .
C22 C25 H25C 109.5 . .
H25A C25 H25C 109.5 . .
H25B C25 H25C 109.5 . .
C23 C26 H26A 109.5 . .
C23 C26 H26B 109.5 . .
H26A C26 H26B 109.5 . .
C23 C26 H26C 109.5 . .
H26A C26 H26C 109.5 . .
H26B C26 H26C 109.5 . .
C24 C27 H27A 109.5 . .
C24 C27 H27B 109.5 . .
H27A C27 H27B 109.5 . .
C24 C27 H27C 109.5 . .
H27A C27 H27C 109.5 . .
H27B C27 H27C 109.5 . .

loop_
_geom_bond_atom_site_label_1
_geom_bond_atom_site_label_2
_geom_bond_distance
_geom_bond_site_symmetry_2
Sn1 C11 2.073(2) .
Sn1 C6 2.081(2) .
Sn1 C15 2.082(2) .
Sn1 C3 2.1068(19) .
O1 C2 1.371(2) .
O1 C4 1.428(2) .
C2 C7 1.393(3) 2_767
C2 C3 1.395(3) .
C3 C7 1.394(3) .
C4 C5 1.508(3) .
C4 H4A 0.9900 .
C4 H4B 0.9900 .
C5 C8 1.514(3) .
C5 H5A 0.9900 .
C5 H5B 0.9900 .
C6 C23 1.190(3) .
C7 C2 1.393(3) 2_767
C7 H7 0.9500 .
C8 C13 1.532(3) .
C8 H8A 0.9900 .
C8 H8B 0.9900 .
C11 C24 1.190(3) .
C13 C17 1.513(3) .
C13 H13A 0.9900 .
C13 H13B 0.9900 .
C15 C22 1.193(3) .
C17 C18 1.528(3) .
C17 H17A 0.9900 .
C17 H17B 0.9900 .
C18 C19 1.491(4) .
C18 H18A 0.9900 .
C18 H18B 0.9900 .
C19 C21 1.508(4) .
C19 H19A 0.9900 .
C19 H19B 0.9900 .
C21 H21A 0.9800 .
C21 H21B 0.9800 .
C21 H21C 0.9800 .
C22 C25 1.471(3) .
C23 C26 1.464(3) .
C24 C27 1.469(3) .
C25 H25A 0.9800 .
C25 H25B 0.9800 .
C25 H25C 0.9800 .
C26 H26A 0.9800 .
C26 H26B 0.9800 .
C26 H26C 0.9800 .
C27 H27A 0.9800 .
C27 H27B 0.9800 .
C27 H27C 0.9800 .

loop_
_geom_torsion_atom_site_label_1
_geom_torsion_atom_site_label_2
_geom_torsion_atom_site_label_3
_geom_torsion_atom_site_label_4
_geom_torsion
_geom_torsion_site_symmetry_1
_geom_torsion_site_symmetry_4
C4 O1 C2 C7 5.0(3) . 2_767
C4 O1 C2 C3 -175.57(18) . .
O1 C2 C3 C7 -178.04(17) . .
C7 C2 C3 C7 1.4(3) 2_767 .
O1 C2 C3 Sn1 8.0(2) . .
C7 C2 C3 Sn1 -172.55(15) 2_767 .
C11 Sn1 C3 C7 130.69(16) . .
C6 Sn1 C3 C7 11.16(19) . .
C15 Sn1 C3 C7 -106.05(17) . .
C11 Sn1 C3 C2 -55.59(17) . .
C6 Sn1 C3 C2 -175.12(15) . .
C15 Sn1 C3 C2 67.67(17) . .
C2 O1 C4 C5 -168.04(17) . .
O1 C4 C5 C8 76.3(2) . .
C11 Sn1 C6 C23 -42(3) . .
C15 Sn1 C6 C23 -159(2) . .
C3 Sn1 C6 C23 83(3) . .
C2 C3 C7 C2 -1.4(3) . 2_767
Sn1 C3 C7 C2 172.13(14) . 2_767
C4 C5 C8 C13 177.50(19) . .
C6 Sn1 C11 C24 20(20) . .
C15 Sn1 C11 C24 136(20) . .
C3 Sn1 C11 C24 -101(20) . .
C5 C8 C13 C17 -167.5(2) . .
C11 Sn1 C15 C22 -150(4) . .
C6 Sn1 C15 C22 -35(4) . .
C3 Sn1 C15 C22 83(4) . .
C8 C13 C17 C18 170.8(2) . .
C13 C17 C18 C19 -174.4(2) . .
C17 C18 C19 C21 175.7(3) . .
Sn1 C15 C22 C25 115(14) . .
Sn1 C6 C23 C26 115(44) . .
Sn1 C11 C24 C27 -169(100) . .
